data_4037303
loop_
_publ_author_name
'Yu, Yinghua'
'Chen, Gui'
'Zhu, Lei'
'Liao, Yun'
'Wu, Yufeng'
'Huang, Xueliang'

_publ_section_title
;
 Gold-Catalyzed \b-Regioselective Formal [3 + 2] Cycloaddition of Ynamides
 with Pyrido[1,2-b]indazoles: Reaction Development and Mechanistic
 Insights.
;
_journal_issue 18
_journal_name_full 'The Journal of organic chemistry'
_journal_page_first 8142
_journal_page_last 8154
_journal_paper_doi 10.1021/acs.joc.6b01948
_journal_volume 81
_journal_year 2016
_chemical_formula_sum 'C32 H38 Au Cl2 F6 N O2 P Sb'
_chemical_formula_weight 1003.22
_space_group_crystal_system monoclinic
_space_group_IT_number 14
_space_group_name_Hall '-P 2ybc'
_space_group_name_H-M_alt 'P 1 21/c 1'
_atom_sites_solution_hydrogens geom
_audit_creation_method SHELXL-2014/7
_cell_angle_alpha 90
_cell_angle_beta 95.308(5)
_cell_angle_gamma 90
_cell_formula_units_Z 4
_cell_length_a 15.502(4)
_cell_length_b 17.641(4)
_cell_length_c 14.182(3)
_cell_measurement_reflns_used 10010
_cell_measurement_temperature 293(2)
_cell_measurement_theta_max 27.4971
_cell_measurement_theta_min 2.3448
_cell_volume 3861.7(16)
_computing_cell_refinement 'CrystalClear (Rigaku Inc., 2008)'
_computing_data_collection 'CrystalClear (Rigaku Inc., 2008)'
_computing_data_reduction 'CrystalClear (Rigaku Inc., 2008)'
_computing_structure_refinement 'SHELXL-2014/7 (Sheldrick, 2014)'
_diffrn_ambient_temperature 293(2)
_diffrn_detector_area_resol_mean 28.5714
_diffrn_measured_fraction_theta_full 0.994
_diffrn_measured_fraction_theta_max 0.991
_diffrn_measurement_device_type
;
Saturn724+ (2x2 bin mode)
;
_diffrn_measurement_method CCD_Profile_fitting
_diffrn_radiation_type MoK\a
_diffrn_radiation_wavelength 0.71073
_diffrn_reflns_av_R_equivalents 0.0551
_diffrn_reflns_av_unetI/netI 0.0567
_diffrn_reflns_Laue_measured_fraction_full 0.994
_diffrn_reflns_Laue_measured_fraction_max 0.991
_diffrn_reflns_limit_h_max 17
_diffrn_reflns_limit_h_min -20
_diffrn_reflns_limit_k_max 22
_diffrn_reflns_limit_k_min -22
_diffrn_reflns_limit_l_max 18
_diffrn_reflns_limit_l_min -18
_diffrn_reflns_number 29909
_diffrn_reflns_point_group_measured_fraction_full 0.994
_diffrn_reflns_point_group_measured_fraction_max 0.991
_diffrn_reflns_theta_full 25.242
_diffrn_reflns_theta_max 27.479
_diffrn_reflns_theta_min 2.191
_diffrn_source 'Sealed Tube'
_exptl_absorpt_coefficient_mu 4.731
_exptl_absorpt_correction_T_max 1.0000
_exptl_absorpt_correction_T_min 0.6887
_exptl_absorpt_correction_type multi-scan
_exptl_absorpt_process_details
;
CrystalClear Version 1.3.6
;
_exptl_crystal_colour White
_exptl_crystal_density_diffrn 1.726
_exptl_crystal_description Prism
_exptl_crystal_F_000 1944
_exptl_crystal_size_max 0.2500
_exptl_crystal_size_mid 0.2000
_exptl_crystal_size_min 0.2000
_refine_diff_density_max 1.504
_refine_diff_density_min -1.159
_refine_diff_density_rms 0.124
_refine_ls_extinction_method none
_refine_ls_goodness_of_fit_ref 0.979
_refine_ls_hydrogen_treatment constr
_refine_ls_matrix_type full
_refine_ls_number_parameters 421
_refine_ls_number_reflns 8785
_refine_ls_number_restraints 263
_refine_ls_restrained_S_all 1.043
_refine_ls_R_factor_all 0.0620
_refine_ls_R_factor_gt 0.0499
_refine_ls_shift/su_max 0.001
_refine_ls_shift/su_mean 0.000
_refine_ls_structure_factor_coef Fsqd
_refine_ls_weighting_details 'w=1/[\s^2^(Fo^2^)+(0.0707P)^2^] where P=(Fo^2^+2Fc^2^)/3'
_refine_ls_weighting_scheme calc
_refine_ls_wR_factor_gt 0.1298
_refine_ls_wR_factor_ref 0.1369
_reflns_Friedel_coverage 0.000
_reflns_number_gt 6305
_reflns_number_total 8785
_reflns_threshold_expression 'I > 2\s(I)'
_cod_data_source_file jo6b01948_si_005.cif
_cod_data_source_block complex-1
_cod_depositor_comments
;
The following automatic conversions were performed:

data item '_exptl_absorpt_correction_type' value 'Multi-scan' was
changed to 'multi-scan' in accordance with the
/home/saulius/struct/COD-crude-data/automatic-downloads/DataCite-retrospective/ACS/depositions/lib/dictionaries/cif_core.dic
dictionary named 'cif_core.dic' version 2.4.2 last updated on
2011-04-26.

Automatic conversion script
Id: cif_fix_values 6909 2019-04-08 15:41:33Z antanas 
;
_cod_original_cell_volume 3861.6(15)
_cod_original_sg_symbol_H-M 'P 21/c'
_cod_database_code 4037303
_shelx_shelxl_version_number 2014/7
_shelx_space_group_comment
;
The symmetry employed for this shelxl refinement is uniquely defined
by the following loop, which should always be used as a source of
symmetry information in preference to the above space-group names.
They are only intended as comments.
;

loop_
_space_group_symop_operation_xyz
'x, y, z'
'-x, y+1/2, -z+1/2'
'-x, -y, -z'
'x, -y-1/2, z-1/2'

loop_
_atom_site_label
_atom_site_type_symbol
_atom_site_fract_x
_atom_site_fract_y
_atom_site_fract_z
_atom_site_U_iso_or_equiv
_atom_site_adp_type
_atom_site_occupancy
_atom_site_site_symmetry_order
_atom_site_calc_flag
_atom_site_refinement_flags_posn
_atom_site_refinement_flags_adp
Au1 Au 0.27728(2) 0.01210(2) 0.06731(2) 0.05693(11) Uani 1 1 d . .
Sb1 Sb 0.23218(4) 0.64293(3) 0.10864(3) 0.09064(19) Uani 1 1 d . .
Cl1 Cl 0.5060(3) 0.4124(2) 0.0631(4) 0.1983(16) Uani 1 1 d . .
Cl2 Cl 0.3385(5) 0.3685(4) 0.1250(4) 0.269(3) Uani 1 1 d . .
P1 P 0.20027(11) 0.04927(9) 0.19073(11) 0.0610(4) Uani 1 1 d . .
F1 F 0.2168(5) 0.5468(3) 0.0621(5) 0.166(3) Uani 1 1 d . U
F2 F 0.2601(5) 0.7390(3) 0.1528(4) 0.166(2) Uani 1 1 d . U
F3 F 0.2418(6) 0.6129(5) 0.2286(5) 0.222(3) Uani 1 1 d . U
F4 F 0.2129(5) 0.6803(4) -0.0120(4) 0.176(3) Uani 1 1 d . U
F5 F 0.1201(9) 0.6501(8) 0.1167(9) 0.337(6) Uani 1 1 d . U
F6 F 0.3416(7) 0.6396(6) 0.0917(9) 0.266(5) Uani 1 1 d . U
O1 O 0.4159(4) -0.1773(3) -0.1626(3) 0.0904(15) Uani 1 1 d . .
O2 O 0.4468(3) -0.0479(3) -0.1457(3) 0.0753(12) Uani 1 1 d . .
N1 N 0.3503(3) -0.1018(3) -0.0664(3) 0.0572(11) Uani 1 1 d . .
C1 C 0.3495(6) -0.2245(4) -0.1177(5) 0.090(2) Uani 1 1 d . U
H1A H 0.3773 -0.2660 -0.0819 0.108 Uiso 1 1 calc R U
H1B H 0.3075 -0.2452 -0.1658 0.108 Uiso 1 1 calc R U
C2 C 0.3055(5) -0.1713(3) -0.0525(5) 0.0741(17) Uani 1 1 d . U
H2A H 0.2440 -0.1667 -0.0714 0.089 Uiso 1 1 calc R U
H2B H 0.3139 -0.1879 0.0129 0.089 Uiso 1 1 calc R U
C3 C 0.4064(5) -0.1098(4) -0.1273(4) 0.0710(17) Uani 1 1 d . .
C4 C 0.3516(4) -0.0258(3) -0.0350(4) 0.0555(13) Uani 1 1 d . U
C5 C 0.4113(5) 0.0076(3) -0.0861(5) 0.0607(14) Uani 1 1 d . U
C6 C 0.4457(4) 0.0833(3) -0.0945(5) 0.0687(14) Uani 1 1 d . U
C7 C 0.4173(5) 0.1411(4) -0.0401(6) 0.0864(18) Uani 1 1 d . U
H7 H 0.3780 0.1305 0.0039 0.104 Uiso 1 1 calc R U
C8 C 0.4462(5) 0.2150(4) -0.0494(7) 0.102(2) Uani 1 1 d . U
H8 H 0.4253 0.2535 -0.0129 0.123 Uiso 1 1 calc R U
C9 C 0.5042(6) 0.2309(5) -0.1108(7) 0.105(2) Uani 1 1 d . U
H9 H 0.5245 0.2801 -0.1162 0.125 Uiso 1 1 calc R U
C10 C 0.5330(6) 0.1751(5) -0.1648(6) 0.103(2) Uani 1 1 d . U
H10 H 0.5722 0.1865 -0.2086 0.123 Uiso 1 1 calc R U
C11 C 0.5056(5) 0.1023(4) -0.1563(5) 0.0867(18) Uani 1 1 d . U
H11 H 0.5278 0.0646 -0.1931 0.104 Uiso 1 1 calc R U
C12 C 0.1658(6) 0.1482(4) -0.0787(5) 0.096(2) Uani 1 1 d . U
H12 H 0.1764 0.1978 -0.0587 0.115 Uiso 1 1 calc R U
C13 C 0.1962(7) 0.1226(5) -0.1616(6) 0.108(2) Uani 1 1 d . U
H13A H 0.2295 0.1550 -0.1952 0.130 Uiso 1 1 calc R U
C14 C 0.1793(6) 0.0519(5) -0.1954(5) 0.098(2) Uani 1 1 d . U
H14A H 0.1973 0.0367 -0.2531 0.118 Uiso 1 1 calc R U
C15 C 0.1347(5) 0.0033(4) -0.1419(5) 0.0790(18) Uani 1 1 d . U
H15 H 0.1238 -0.0459 -0.1631 0.095 Uiso 1 1 calc R U
C16 C 0.1061(4) 0.0259(3) -0.0587(5) 0.0670(15) Uani 1 1 d . U
H16 H 0.0773 -0.0087 -0.0233 0.080 Uiso 1 1 calc R U
C17 C 0.1189(4) 0.0992(3) -0.0251(4) 0.0669(14) Uani 1 1 d . U
C18 C 0.0804(4) 0.1284(3) 0.0612(4) 0.0641(13) Uani 1 1 d . U
C19 C 0.1043(4) 0.1072(3) 0.1546(4) 0.0649(14) Uani 1 1 d . U
C20 C 0.0563(5) 0.1377(4) 0.2267(5) 0.0808(17) Uani 1 1 d . U
H20 H 0.0689 0.1219 0.2890 0.097 Uiso 1 1 calc R U
C21 C -0.0089(5) 0.1905(5) 0.2057(6) 0.095(2) Uani 1 1 d . U
H21 H -0.0383 0.2107 0.2541 0.114 Uiso 1 1 calc R U
C22 C -0.0302(5) 0.2133(4) 0.1138(6) 0.096(2) Uani 1 1 d . U
H22 H -0.0730 0.2496 0.0997 0.115 Uiso 1 1 calc R U
C23 C 0.0131(5) 0.1814(4) 0.0427(6) 0.0862(18) Uani 1 1 d . U
H23 H -0.0029 0.1954 -0.0197 0.103 Uiso 1 1 calc R U
C24 C 0.1619(5) -0.0390(4) 0.2507(5) 0.0810(18) Uani 1 1 d . U
C25 C 0.1132(6) -0.0855(4) 0.1722(6) 0.098(2) Uani 1 1 d . U
H25A H 0.0580 -0.0624 0.1543 0.147 Uiso 1 1 calc R U
H25B H 0.1045 -0.1360 0.1946 0.147 Uiso 1 1 calc R U
H25C H 0.1464 -0.0873 0.1184 0.147 Uiso 1 1 calc R U
C26 C 0.2421(6) -0.0819(5) 0.2920(6) 0.109(3) Uani 1 1 d . U
H26A H 0.2247 -0.1259 0.3252 0.163 Uiso 1 1 calc R U
H26B H 0.2764 -0.0495 0.3351 0.163 Uiso 1 1 calc R U
H26C H 0.2758 -0.0971 0.2417 0.163 Uiso 1 1 calc R U
C27 C 0.1027(7) -0.0259(5) 0.3296(6) 0.116(3) Uani 1 1 d . U
H27A H 0.1314 0.0064 0.3771 0.174 Uiso 1 1 calc R U
H27B H 0.0895 -0.0736 0.3575 0.174 Uiso 1 1 calc R U
H27C H 0.0500 -0.0022 0.3037 0.174 Uiso 1 1 calc R U
C28 C 0.2720(5) 0.1130(5) 0.2687(6) 0.094(2) Uani 1 1 d . U
C29 C 0.2759(7) 0.1882(5) 0.2087(7) 0.123(3) Uani 1 1 d . U
H29A H 0.2756 0.1756 0.1428 0.184 Uiso 1 1 calc R U
H29B H 0.3279 0.2155 0.2288 0.184 Uiso 1 1 calc R U
H29C H 0.2265 0.2192 0.2179 0.184 Uiso 1 1 calc R U
C30 C 0.3656(5) 0.0761(6) 0.2835(7) 0.120(3) Uani 1 1 d . U
H30A H 0.3937 0.0808 0.2262 0.180 Uiso 1 1 calc R U
H30B H 0.3606 0.0235 0.2993 0.180 Uiso 1 1 calc R U
H30C H 0.3993 0.1018 0.3340 0.180 Uiso 1 1 calc R U
C31 C 0.2447(6) 0.1323(6) 0.3676(6) 0.132(3) Uani 1 1 d . U
H31A H 0.2501 0.0880 0.4070 0.199 Uiso 1 1 calc R U
H31B H 0.1857 0.1493 0.3620 0.199 Uiso 1 1 calc R U
H31C H 0.2815 0.1717 0.3955 0.199 Uiso 1 1 calc R U
C32 C 0.4159(9) 0.4500(8) 0.0964(10) 0.189(6) Uani 1 1 d . .
H32A H 0.3887 0.4815 0.0460 0.227 Uiso 1 1 calc R U
H32B H 0.4291 0.4815 0.1520 0.227 Uiso 1 1 calc R U

loop_
_atom_site_aniso_label
_atom_site_aniso_U_11
_atom_site_aniso_U_22
_atom_site_aniso_U_33
_atom_site_aniso_U_23
_atom_site_aniso_U_13
_atom_site_aniso_U_12
Au1 0.0580(2) 0.05197(15) 0.06201(16) -0.00222(9) 0.01216(12) 0.00376(9)
Sb1 0.1197(5) 0.0824(3) 0.0718(3) 0.0115(2) 0.0190(3) -0.0150(3)
Cl1 0.197(4) 0.138(3) 0.260(5) -0.027(3) 0.028(3) 0.014(3)
Cl2 0.369(8) 0.252(6) 0.203(4) 0.005(4) 0.121(5) 0.020(6)
P1 0.0665(10) 0.0588(9) 0.0591(8) -0.0052(7) 0.0126(7) 0.0087(8)
F1 0.215(6) 0.102(4) 0.173(5) 0.005(4) -0.024(4) -0.045(4)
F2 0.267(7) 0.113(4) 0.117(4) -0.023(3) 0.013(4) -0.011(4)
F3 0.292(7) 0.222(6) 0.140(4) 0.071(4) -0.046(5) -0.114(6)
F4 0.291(7) 0.126(4) 0.108(4) 0.005(3) 0.003(4) -0.030(5)
F5 0.294(9) 0.404(10) 0.323(9) -0.066(8) 0.075(8) 0.025(8)
F6 0.206(7) 0.245(8) 0.354(9) -0.059(7) 0.064(7) -0.023(6)
O1 0.116(4) 0.072(3) 0.087(3) -0.022(3) 0.033(3) 0.015(3)
O2 0.086(3) 0.067(3) 0.077(3) -0.002(2) 0.032(2) 0.008(3)
N1 0.059(3) 0.054(2) 0.059(3) -0.003(2) 0.009(2) 0.002(2)
C1 0.114(6) 0.061(4) 0.094(4) -0.010(3) 0.014(4) -0.004(4)
C2 0.085(5) 0.053(3) 0.085(4) -0.002(3) 0.013(3) -0.005(3)
C3 0.083(5) 0.070(4) 0.061(3) 0.000(3) 0.014(3) 0.005(4)
C4 0.054(3) 0.052(3) 0.061(3) -0.005(2) 0.005(3) 0.008(2)
C5 0.062(4) 0.059(3) 0.063(3) -0.001(2) 0.014(3) 0.007(2)
C6 0.065(3) 0.061(3) 0.080(3) 0.011(3) 0.010(3) -0.002(3)
C7 0.077(4) 0.063(3) 0.122(5) -0.002(3) 0.029(4) -0.011(3)
C8 0.091(5) 0.062(3) 0.155(6) -0.002(4) 0.017(4) -0.007(4)
C9 0.097(5) 0.070(4) 0.147(6) 0.027(4) 0.013(4) -0.014(4)
C10 0.098(5) 0.091(4) 0.122(5) 0.030(4) 0.025(4) -0.012(4)
C11 0.087(4) 0.081(4) 0.096(4) 0.013(3) 0.026(3) -0.004(3)
C12 0.138(6) 0.070(4) 0.085(4) 0.012(3) 0.034(4) -0.007(4)
C13 0.147(6) 0.096(4) 0.088(4) 0.015(4) 0.045(4) -0.006(5)
C14 0.121(5) 0.107(5) 0.071(4) 0.005(3) 0.024(4) 0.019(4)
C15 0.082(5) 0.084(4) 0.071(4) -0.009(3) 0.008(3) 0.007(3)
C16 0.068(4) 0.062(3) 0.072(3) -0.004(3) 0.014(3) -0.002(3)
C17 0.077(4) 0.056(3) 0.068(3) 0.007(2) 0.012(3) 0.004(3)
C18 0.066(3) 0.052(3) 0.075(3) 0.004(2) 0.011(3) 0.009(2)
C19 0.069(4) 0.056(3) 0.072(3) -0.004(3) 0.018(3) 0.004(3)
C20 0.079(4) 0.082(4) 0.085(4) -0.004(3) 0.029(3) 0.014(3)
C21 0.086(4) 0.090(4) 0.114(4) -0.020(4) 0.041(4) 0.018(3)
C22 0.084(4) 0.083(4) 0.123(5) -0.005(4) 0.021(4) 0.026(4)
C23 0.087(4) 0.071(4) 0.100(4) 0.006(3) 0.009(3) 0.021(3)
C24 0.094(5) 0.077(4) 0.074(4) 0.020(3) 0.024(3) 0.015(4)
C25 0.110(6) 0.078(4) 0.106(5) 0.025(4) 0.014(4) -0.014(4)
C26 0.118(6) 0.106(6) 0.100(5) 0.035(5) 0.002(4) 0.026(5)
C27 0.140(8) 0.122(7) 0.095(5) 0.027(5) 0.054(5) 0.006(6)
C28 0.081(5) 0.103(5) 0.097(4) -0.039(4) 0.003(4) -0.003(4)
C29 0.130(8) 0.089(5) 0.147(7) -0.035(5) 0.000(6) -0.019(5)
C30 0.086(5) 0.131(7) 0.137(7) -0.051(6) -0.022(5) 0.000(5)
C31 0.114(7) 0.186(9) 0.097(5) -0.067(5) 0.006(5) -0.005(6)
C32 0.204(15) 0.160(11) 0.205(14) 0.030(11) 0.028(12) 0.046(12)

loop_
_atom_type_symbol
_atom_type_description
_atom_type_scat_dispersion_real
_atom_type_scat_dispersion_imag
_atom_type_scat_source
C C 0.0033 0.0016 'International Tables Vol C Tables 4.2.6.8 and 6.1.1.4'
H H 0.0000 0.0000 'International Tables Vol C Tables 4.2.6.8 and 6.1.1.4'
Au Au -2.0133 8.8022 'International Tables Vol C Tables 4.2.6.8 and 6.1.1.4'
Cl Cl 0.1484 0.1585 'International Tables Vol C Tables 4.2.6.8 and 6.1.1.4'
F F 0.0171 0.0103 'International Tables Vol C Tables 4.2.6.8 and 6.1.1.4'
N N 0.0061 0.0033 'International Tables Vol C Tables 4.2.6.8 and 6.1.1.4'
O O 0.0106 0.0060 'International Tables Vol C Tables 4.2.6.8 and 6.1.1.4'
P P 0.1023 0.0942 'International Tables Vol C Tables 4.2.6.8 and 6.1.1.4'
Sb Sb -0.5866 1.5461 'International Tables Vol C Tables 4.2.6.8 and 6.1.1.4'

loop_
_geom_angle_atom_site_label_1
_geom_angle_atom_site_label_2
_geom_angle_atom_site_label_3
_geom_angle
C4 Au1 P1 175.57(16)
F6 Sb1 F5 175.3(6)
F6 Sb1 F3 97.2(5)
F5 Sb1 F3 87.4(5)
F6 Sb1 F1 90.9(4)
F5 Sb1 F1 89.6(5)
F3 Sb1 F1 93.8(3)
F6 Sb1 F4 87.7(5)
F5 Sb1 F4 87.6(5)
F3 Sb1 F4 174.0(4)
F1 Sb1 F4 89.6(3)
F6 Sb1 F2 82.9(4)
F5 Sb1 F2 96.5(5)
F3 Sb1 F2 87.3(3)
F1 Sb1 F2 173.8(4)
F4 Sb1 F2 89.9(3)
C19 P1 C28 104.6(3)
C19 P1 C24 107.6(3)
C28 P1 C24 115.0(4)
C19 P1 Au1 114.2(2)
C28 P1 Au1 107.4(3)
C24 P1 Au1 108.3(2)
C3 O1 C1 103.7(5)
C3 O2 C5 103.7(5)
C3 N1 C4 108.9(5)
C3 N1 C2 111.4(5)
C4 N1 C2 139.7(5)
O1 C1 C2 106.1(5)
O1 C1 H1A 110.5
C2 C1 H1A 110.5
O1 C1 H1B 110.5
C2 C1 H1B 110.5
H1A C1 H1B 108.7
N1 C2 C1 101.1(5)
N1 C2 H2A 111.5
C1 C2 H2A 111.5
N1 C2 H2B 111.5
C1 C2 H2B 111.5
H2A C2 H2B 109.4
N1 C3 O2 114.3(6)
N1 C3 O1 117.6(6)
O2 C3 O1 128.1(6)
C5 C4 N1 103.5(5)
C5 C4 Au1 133.7(4)
N1 C4 Au1 122.7(4)
C4 C5 O2 109.5(5)
C4 C5 C6 135.8(6)
O2 C5 C6 114.7(6)
C7 C6 C11 116.5(6)
C7 C6 C5 120.0(6)
C11 C6 C5 123.5(6)
C6 C7 C8 121.4(7)
C6 C7 H7 119.3
C8 C7 H7 119.3
C9 C8 C7 120.0(8)
C9 C8 H8 120.0
C7 C8 H8 120.0
C8 C9 C10 119.7(8)
C8 C9 H9 120.1
C10 C9 H9 120.1
C9 C10 C11 121.0(8)
C9 C10 H10 119.5
C11 C10 H10 119.5
C10 C11 C6 121.4(8)
C10 C11 H11 119.3
C6 C11 H11 119.3
C13 C12 C17 119.7(7)
C13 C12 H12 120.2
C17 C12 H12 120.2
C14 C13 C12 122.2(8)
C14 C13 H13A 118.9
C12 C13 H13A 118.9
C13 C14 C15 118.1(8)
C13 C14 H14A 120.9
C15 C14 H14A 120.9
C16 C15 C14 121.2(7)
C16 C15 H15 119.4
C14 C15 H15 119.4
C15 C16 C17 121.6(7)
C15 C16 H16 119.2
C17 C16 H16 119.2
C16 C17 C12 117.1(6)
C16 C17 C18 123.1(6)
C12 C17 C18 119.7(6)
C19 C18 C23 118.9(6)
C19 C18 C17 126.3(5)
C23 C18 C17 114.8(6)
C18 C19 C20 118.1(6)
C18 C19 P1 123.5(5)
C20 C19 P1 118.2(5)
C21 C20 C19 121.2(7)
C21 C20 H20 119.4
C19 C20 H20 119.4
C22 C21 C20 120.4(7)
C22 C21 H21 119.8
C20 C21 H21 119.8
C21 C22 C23 118.8(7)
C21 C22 H22 120.6
C23 C22 H22 120.6
C22 C23 C18 122.4(7)
C22 C23 H23 118.8
C18 C23 H23 118.8
C25 C24 C26 110.2(7)
C25 C24 C27 109.0(7)
C26 C24 C27 108.5(7)
C25 C24 P1 105.6(5)
C26 C24 P1 107.5(6)
C27 C24 P1 116.0(6)
C24 C25 H25A 109.5
C24 C25 H25B 109.5
H25A C25 H25B 109.5
C24 C25 H25C 109.5
H25A C25 H25C 109.5
H25B C25 H25C 109.5
C24 C26 H26A 109.5
C24 C26 H26B 109.5
H26A C26 H26B 109.5
C24 C26 H26C 109.5
H26A C26 H26C 109.5
H26B C26 H26C 109.5
C24 C27 H27A 109.5
C24 C27 H27B 109.5
H27A C27 H27B 109.5
C24 C27 H27C 109.5
H27A C27 H27C 109.5
H27B C27 H27C 109.5
C31 C28 C29 109.4(7)
C31 C28 C30 107.1(7)
C29 C28 C30 109.6(8)
C31 C28 P1 118.3(6)
C29 C28 P1 103.7(5)
C30 C28 P1 108.6(5)
C28 C29 H29A 109.5
C28 C29 H29B 109.5
H29A C29 H29B 109.5
C28 C29 H29C 109.5
H29A C29 H29C 109.5
H29B C29 H29C 109.5
C28 C30 H30A 109.5
C28 C30 H30B 109.5
H30A C30 H30B 109.5
C28 C30 H30C 109.5
H30A C30 H30C 109.5
H30B C30 H30C 109.5
C28 C31 H31A 109.5
C28 C31 H31B 109.5
H31A C31 H31B 109.5
C28 C31 H31C 109.5
H31A C31 H31C 109.5
H31B C31 H31C 109.5
Cl1 C32 Cl2 108.5(8)
Cl1 C32 H32A 110.0
Cl2 C32 H32A 110.0
Cl1 C32 H32B 110.0
Cl2 C32 H32B 110.0
H32A C32 H32B 108.4

loop_
_geom_bond_atom_site_label_1
_geom_bond_atom_site_label_2
_geom_bond_distance
Au1 C4 2.047(6)
Au1 P1 2.3034(16)
Sb1 F6 1.736(11)
Sb1 F5 1.756(13)
Sb1 F3 1.775(6)
Sb1 F1 1.827(6)
Sb1 F4 1.832(6)
Sb1 F2 1.844(6)
Cl1 C32 1.654(13)
Cl2 C32 1.941(15)
P1 C19 1.839(7)
P1 C28 1.869(7)
P1 C24 1.897(7)
O1 C3 1.305(7)
O1 C1 1.509(9)
O2 C3 1.297(8)
O2 C5 1.436(7)
N1 C3 1.289(8)
N1 C4 1.413(7)
N1 C2 1.431(7)
C1 C2 1.523(9)
C1 H1A 0.9700
C1 H1B 0.9700
C2 H2A 0.9700
C2 H2B 0.9700
C4 C5 1.361(9)
C5 C6 1.446(8)
C6 C7 1.375(9)
C6 C11 1.377(9)
C7 C8 1.389(9)
C7 H7 0.9300
C8 C9 1.337(11)
C8 H8 0.9300
C9 C10 1.349(11)
C9 H9 0.9300
C10 C11 1.362(10)
C10 H10 0.9300
C11 H11 0.9300
C12 C13 1.383(10)
C12 C17 1.399(9)
C12 H12 0.9300
C13 C14 1.352(11)
C13 H13A 0.9300
C14 C15 1.373(11)
C14 H14A 0.9300
C15 C16 1.358(10)
C15 H15 0.9300
C16 C17 1.386(8)
C16 H16 0.9300
C17 C18 1.501(8)
C18 C19 1.393(8)
C18 C23 1.407(9)
C19 C20 1.425(8)
C20 C21 1.387(10)
C20 H20 0.9300
C21 C22 1.374(11)
C21 H21 0.9300
C22 C23 1.383(10)
C22 H22 0.9300
C23 H23 0.9300
C24 C25 1.525(10)
C24 C26 1.525(10)
C24 C27 1.529(11)
C25 H25A 0.9600
C25 H25B 0.9600
C25 H25C 0.9600
C26 H26A 0.9600
C26 H26B 0.9600
C26 H26C 0.9600
C27 H27A 0.9600
C27 H27B 0.9600
C27 H27C 0.9600
C28 C31 1.540(10)
C28 C29 1.581(12)
C28 C30 1.587(11)
C29 H29A 0.9600
C29 H29B 0.9600
C29 H29C 0.9600
C30 H30A 0.9600
C30 H30B 0.9600
C30 H30C 0.9600
C31 H31A 0.9600
C31 H31B 0.9600
C31 H31C 0.9600
C32 H32A 0.9700
C32 H32B 0.9700

loop_
_geom_torsion_atom_site_label_1
_geom_torsion_atom_site_label_2
_geom_torsion_atom_site_label_3
_geom_torsion_atom_site_label_4
_geom_torsion
C3 O1 C1 C2 -1.0(8)
C3 N1 C2 C1 1.5(7)
C4 N1 C2 C1 -179.8(7)
O1 C1 C2 N1 -0.2(7)
C4 N1 C3 O2 -1.7(8)
C2 N1 C3 O2 177.5(6)
C4 N1 C3 O1 178.3(6)
C2 N1 C3 O1 -2.5(9)
C5 O2 C3 N1 0.8(8)
C5 O2 C3 O1 -179.2(7)
C1 O1 C3 N1 2.2(8)
C1 O1 C3 O2 -177.8(7)
C3 N1 C4 C5 1.8(7)
C2 N1 C4 C5 -177.0(7)
C3 N1 C4 Au1 -176.9(4)
C2 N1 C4 Au1 4.3(10)
N1 C4 C5 O2 -1.4(7)
Au1 C4 C5 O2 177.1(4)
N1 C4 C5 C6 178.3(8)
Au1 C4 C5 C6 -3.2(13)
C3 O2 C5 C4 0.5(7)
C3 O2 C5 C6 -179.3(6)
C4 C5 C6 C7 1.2(13)
O2 C5 C6 C7 -179.2(6)
C4 C5 C6 C11 -177.6(8)
O2 C5 C6 C11 2.0(10)
C11 C6 C7 C8 1.7(12)
C5 C6 C7 C8 -177.1(7)
C6 C7 C8 C9 -1.4(14)
C7 C8 C9 C10 1.3(14)
C8 C9 C10 C11 -1.6(15)
C9 C10 C11 C6 2.0(14)
C7 C6 C11 C10 -2.0(12)
C5 C6 C11 C10 176.9(7)
C17 C12 C13 C14 2.8(15)
C12 C13 C14 C15 -3.9(15)
C13 C14 C15 C16 1.7(13)
C14 C15 C16 C17 1.6(12)
C15 C16 C17 C12 -2.6(11)
C15 C16 C17 C18 173.4(6)
C13 C12 C17 C16 0.5(12)
C13 C12 C17 C18 -175.7(8)
C16 C17 C18 C19 70.1(10)
C12 C17 C18 C19 -113.9(8)
C16 C17 C18 C23 -108.9(8)
C12 C17 C18 C23 67.1(9)
C23 C18 C19 C20 2.9(10)
C17 C18 C19 C20 -176.0(6)
C23 C18 C19 P1 -171.2(5)
C17 C18 C19 P1 9.8(9)
C28 P1 C19 C18 115.9(6)
C24 P1 C19 C18 -121.3(6)
Au1 P1 C19 C18 -1.2(6)
C28 P1 C19 C20 -58.2(6)
C24 P1 C19 C20 64.5(6)
Au1 P1 C19 C20 -175.3(5)
C18 C19 C20 C21 -3.9(11)
P1 C19 C20 C21 170.6(6)
C19 C20 C21 C22 1.7(13)
C20 C21 C22 C23 1.4(13)
C21 C22 C23 C18 -2.4(12)
C19 C18 C23 C22 0.2(11)
C17 C18 C23 C22 179.2(7)
C19 P1 C24 C25 69.6(6)
C28 P1 C24 C25 -174.3(5)
Au1 P1 C24 C25 -54.2(6)
C19 P1 C24 C26 -172.7(5)
C28 P1 C24 C26 -56.6(7)
Au1 P1 C24 C26 63.4(6)
C19 P1 C24 C27 -51.1(7)
C28 P1 C24 C27 65.0(8)
Au1 P1 C24 C27 -174.9(6)
C19 P1 C28 C31 71.4(8)
C24 P1 C28 C31 -46.4(8)
Au1 P1 C28 C31 -166.9(7)
C19 P1 C28 C29 -49.8(6)
C24 P1 C28 C29 -167.7(5)
Au1 P1 C28 C29 71.8(6)
C19 P1 C28 C30 -166.3(6)
C24 P1 C28 C30 75.9(7)
Au1 P1 C28 C30 -44.6(7)
